data_7207191
loop_
_publ_author_name
'Su, Chien-Cheng'
'Lee, Kwang-Ming'

_publ_section_title
;
 Ionic liquid crystal engineering of 3-carbamoyl-1-alkylpyridin-1-ium
 tetrachlorocuprate(II) and tetrachlorozincate(II) salts
;
_journal_issue 4
_journal_name_full CrystEngComm
_journal_page_first 1283
_journal_paper_doi 10.1039/c1ce06160g
_journal_volume 14
_journal_year 2012
_chemical_formula_sum 'C36 H62 Cl4 N4 O2 Zn'
_chemical_formula_weight 790.07
_chemical_name_systematic
;
?
;
_space_group_IT_number 11
_symmetry_cell_setting monoclinic
_symmetry_space_group_name_Hall '-P 2yb'
_symmetry_space_group_name_H-M 'P 1 21/m 1'
_atom_sites_solution_hydrogens geom
_atom_sites_solution_primary direct
_atom_sites_solution_secondary difmap
_audit_creation_method SHELXL-97
_cell_angle_alpha 90.00
_cell_angle_beta 105.250(2)
_cell_angle_gamma 90.00
_cell_formula_units_Z 2
_cell_length_a 6.8484(3)
_cell_length_b 36.7066(14)
_cell_length_c 8.2890(3)
_cell_measurement_reflns_used 9021
_cell_measurement_temperature 100(2)
_cell_measurement_theta_max 66.0219
_cell_measurement_theta_min 4.8190
_cell_volume 2010.33(14)
_computing_cell_refinement 'SAINT V7.34A (Bruker AXS, 2006)'
_computing_data_collection 'APEX2 (Bruker AXS, 2010)'
_computing_data_reduction 'SAINT V7.34A (Bruker AXS, 2006)'
_computing_molecular_graphics 'SHELXTL (Sheldrick, 2008)'
_computing_publication_material SHELXTL
_computing_structure_refinement 'SHELXL-97 (Sheldrick, 2008)'
_computing_structure_solution 'SHELXS-97 (Sheldrick, 2008)'
_diffrn_ambient_temperature 100(2)
_diffrn_detector_area_resol_mean 8.3333
_diffrn_measured_fraction_theta_full 0.978
_diffrn_measured_fraction_theta_max 0.979
_diffrn_measurement_device_type 'Bruker APEX-II CCD'
_diffrn_measurement_method '\f and \w scans'
_diffrn_radiation_monochromator graphite
_diffrn_radiation_source 'microfocus tube'
_diffrn_radiation_type CuK\a
_diffrn_radiation_wavelength 1.54178
_diffrn_reflns_av_R_equivalents 0.0253
_diffrn_reflns_av_sigmaI/netI 0.0230
_diffrn_reflns_limit_h_max 7
_diffrn_reflns_limit_h_min -6
_diffrn_reflns_limit_k_max 43
_diffrn_reflns_limit_k_min -43
_diffrn_reflns_limit_l_max 9
_diffrn_reflns_limit_l_min -9
_diffrn_reflns_number 12591
_diffrn_reflns_theta_full 66.38
_diffrn_reflns_theta_max 66.38
_diffrn_reflns_theta_min 4.82
_exptl_absorpt_coefficient_mu 3.564
_exptl_absorpt_correction_T_max 0.9492
_exptl_absorpt_correction_T_min 0.5986
_exptl_absorpt_correction_type multi-scan
_exptl_absorpt_process_details 'SADABS V2008/1 (Bruker AXS)'
_exptl_crystal_colour Colorless
_exptl_crystal_density_diffrn 1.305
_exptl_crystal_density_meas ?
_exptl_crystal_density_method 'not measured'
_exptl_crystal_description Lump
_exptl_crystal_F_000 840
_exptl_crystal_size_max 0.17
_exptl_crystal_size_mid 0.15
_exptl_crystal_size_min 0.12
_refine_diff_density_max 0.445
_refine_diff_density_min -0.730
_refine_diff_density_rms 0.058
_refine_ls_extinction_method none
_refine_ls_goodness_of_fit_ref 1.036
_refine_ls_hydrogen_treatment constr
_refine_ls_matrix_type full
_refine_ls_number_parameters 218
_refine_ls_number_reflns 3506
_refine_ls_number_restraints 0
_refine_ls_restrained_S_all 1.036
_refine_ls_R_factor_all 0.0286
_refine_ls_R_factor_gt 0.0277
_refine_ls_shift/su_max 0.002
_refine_ls_shift/su_mean 0.000
_refine_ls_structure_factor_coef Fsqd
_refine_ls_weighting_details 'calc w=1/[\s^2^(Fo^2^)+(0.0382P)^2^+1.4451P] where P=(Fo^2^+2Fc^2^)/3'
_refine_ls_weighting_scheme calc
_refine_ls_wR_factor_gt 0.0738
_refine_ls_wR_factor_ref 0.0745
_reflns_number_gt 3375
_reflns_number_total 3506
_reflns_threshold_expression >2sigma(I)
_cod_data_source_file c1ce06160g.txt
_cod_data_source_block cu_110516lt_0m
_cod_depositor_comments
;
The following automatic conversions were performed:

'_exptl_crystal_density_meas' value 'not measured' was changed to '?'
- the value is perceived as not measured.

Automatic conversion script
Id: cif_fix_values 3008 2015-01-20 13:52:24Z robertas 
;
_cod_database_code 7207191

loop_
_symmetry_equiv_pos_as_xyz
'x, y, z'
'-x, y+1/2, -z'
'-x, -y, -z'
'x, -y-1/2, z'

loop_
_atom_site_label
_atom_site_type_symbol
_atom_site_fract_x
_atom_site_fract_y
_atom_site_fract_z
_atom_site_U_iso_or_equiv
_atom_site_adp_type
_atom_site_occupancy
_atom_site_symmetry_multiplicity
_atom_site_calc_flag
_atom_site_refinement_flags
Zn1 Zn 0.28292(5) 0.2500 1.04101(4) 0.01358(10) Uani 1 2 d S
Cl1 Cl 0.44404(6) 0.197406(11) 1.14994(5) 0.01958(11) Uani 1 1 d .
Cl2 Cl -0.02488(8) 0.2500 1.10157(7) 0.01738(13) Uani 1 2 d S
Cl3 Cl 0.26739(8) 0.2500 0.76563(6) 0.01628(13) Uani 1 2 d S
O1 O -0.27486(19) 0.85227(4) 0.39572(16) 0.0247(3) Uani 1 1 d .
N1 N 0.1394(2) 0.82879(4) 0.13856(17) 0.0143(3) Uani 1 1 d .
N2 N -0.1482(2) 0.81129(4) 0.59902(17) 0.0209(3) Uani 1 1 d .
H2A H -0.2437 0.8154 0.6500 0.025 Uiso 1 1 calc R
H2B H -0.0530 0.7952 0.6399 0.025 Uiso 1 1 calc R
C1 C -0.1477(3) 0.82946(5) 0.4600(2) 0.0169(4) Uani 1 1 d .
C2 C 0.0216(2) 0.82122(4) 0.3806(2) 0.0145(3) Uani 1 1 d .
C3 C -0.0024(2) 0.83455(4) 0.2219(2) 0.0141(3) Uani 1 1 d .
H3 H -0.1206 0.8480 0.1700 0.017 Uiso 1 1 calc R
C4 C 0.1086(3) 0.84503(5) -0.0305(2) 0.0173(3) Uani 1 1 d .
H4A H -0.0359 0.8430 -0.0923 0.021 Uiso 1 1 calc R
H4B H 0.1894 0.8314 -0.0933 0.021 Uiso 1 1 calc R
C5 C 0.1711(3) 0.88501(5) -0.0192(2) 0.0172(3) Uani 1 1 d .
H5A H 0.1363 0.8955 -0.1333 0.021 Uiso 1 1 calc R
H5B H 0.0922 0.8983 0.0464 0.021 Uiso 1 1 calc R
C6 C 0.3958(3) 0.89109(5) 0.0611(2) 0.0175(4) Uani 1 1 d .
H6A H 0.4295 0.8819 0.1774 0.021 Uiso 1 1 calc R
H6B H 0.4752 0.8768 -0.0008 0.021 Uiso 1 1 calc R
C7 C 0.4577(3) 0.93097(4) 0.0629(2) 0.0171(3) Uani 1 1 d .
H7A H 0.3736 0.9455 0.1198 0.020 Uiso 1 1 calc R
H7B H 0.4310 0.9398 -0.0536 0.020 Uiso 1 1 calc R
C8 C 0.6806(3) 0.93694(5) 0.1515(2) 0.0183(4) Uani 1 1 d .
H8A H 0.7642 0.9223 0.0948 0.022 Uiso 1 1 calc R
H8B H 0.7068 0.9280 0.2680 0.022 Uiso 1 1 calc R
C9 C 0.7464(3) 0.97673(5) 0.1546(2) 0.0177(4) Uani 1 1 d .
H9A H 0.7254 0.9854 0.0382 0.021 Uiso 1 1 calc R
H9B H 0.6598 0.9916 0.2077 0.021 Uiso 1 1 calc R
C10 C 0.9673(3) 0.98248(5) 0.2490(2) 0.0186(4) Uani 1 1 d .
H10A H 0.9872 0.9741 0.3657 0.022 Uiso 1 1 calc R
H10B H 1.0532 0.9672 0.1971 0.022 Uiso 1 1 calc R
C11 C 1.0379(3) 1.02188(5) 0.2513(2) 0.0183(4) Uani 1 1 d .
H11A H 0.9531 1.0373 0.3039 0.022 Uiso 1 1 calc R
H11B H 1.0186 1.0304 0.1348 0.022 Uiso 1 1 calc R
C12 C 1.2595(3) 1.02667(5) 0.3462(2) 0.0192(4) Uani 1 1 d .
H12A H 1.3428 1.0106 0.2949 0.023 Uiso 1 1 calc R
H12B H 1.2771 1.0184 0.4629 0.023 Uiso 1 1 calc R
C13 C 1.3395(3) 1.06553(5) 0.3495(2) 0.0192(4) Uani 1 1 d .
H13A H 1.3200 1.0743 0.2333 0.023 Uiso 1 1 calc R
H13B H 1.2610 1.0816 0.4049 0.023 Uiso 1 1 calc R
C14 C 1.5629(3) 1.06793(5) 0.4416(2) 0.0221(4) Uani 1 1 d .
H14A H 1.5808 1.0597 0.5583 0.027 Uiso 1 1 calc R
H14B H 1.6399 1.0511 0.3880 0.027 Uiso 1 1 calc R
C15 C 1.6510(3) 1.10602(5) 0.4438(3) 0.0283(4) Uani 1 1 d .
H15A H 1.6316 1.1146 0.3287 0.042 Uiso 1 1 calc R
H15B H 1.7960 1.1054 0.5002 0.042 Uiso 1 1 calc R
H15C H 1.5823 1.1226 0.5037 0.042 Uiso 1 1 calc R
C16 C 0.3089(3) 0.80972(4) 0.2082(2) 0.0172(4) Uani 1 1 d .
H16 H 0.4061 0.8055 0.1470 0.021 Uiso 1 1 calc R
C17 C 0.3405(3) 0.79645(4) 0.3682(2) 0.0175(4) Uani 1 1 d .
H17 H 0.4611 0.7834 0.4184 0.021 Uiso 1 1 calc R
C18 C 0.1971(3) 0.80205(4) 0.4560(2) 0.0173(4) Uani 1 1 d .
H18 H 0.2181 0.7929 0.5665 0.021 Uiso 1 1 calc R

loop_
_atom_site_aniso_label
_atom_site_aniso_U_11
_atom_site_aniso_U_22
_atom_site_aniso_U_33
_atom_site_aniso_U_23
_atom_site_aniso_U_13
_atom_site_aniso_U_12
Zn1 0.01367(18) 0.01325(16) 0.01363(16) 0.000 0.00326(12) 0.000
Cl1 0.0192(2) 0.0212(2) 0.0195(2) 0.00669(15) 0.00715(16) 0.00711(16)
Cl2 0.0138(3) 0.0159(3) 0.0234(3) 0.000 0.0065(2) 0.000
Cl3 0.0187(3) 0.0161(3) 0.0134(3) 0.000 0.0032(2) 0.000
O1 0.0203(7) 0.0298(7) 0.0258(7) 0.0063(5) 0.0093(5) 0.0087(6)
N1 0.0142(7) 0.0128(6) 0.0156(7) -0.0026(5) 0.0034(5) -0.0032(5)
N2 0.0210(8) 0.0280(8) 0.0141(7) 0.0015(6) 0.0057(6) -0.0006(6)
C1 0.0159(9) 0.0188(8) 0.0149(8) -0.0029(6) 0.0020(7) -0.0042(7)
C2 0.0137(8) 0.0121(7) 0.0167(8) -0.0025(6) 0.0022(6) -0.0032(6)
C3 0.0116(8) 0.0132(7) 0.0168(8) -0.0017(6) 0.0023(6) -0.0019(6)
C4 0.0166(9) 0.0225(9) 0.0133(8) -0.0013(6) 0.0046(6) -0.0026(7)
C5 0.0161(9) 0.0198(8) 0.0158(8) 0.0019(6) 0.0041(6) 0.0012(7)
C6 0.0158(9) 0.0159(8) 0.0201(8) 0.0014(6) 0.0035(7) 0.0002(7)
C7 0.0161(9) 0.0162(8) 0.0185(8) 0.0014(6) 0.0040(7) 0.0008(7)
C8 0.0170(9) 0.0165(8) 0.0205(8) 0.0008(6) 0.0033(7) 0.0010(7)
C9 0.0151(9) 0.0172(8) 0.0201(8) 0.0005(6) 0.0036(7) 0.0002(7)
C10 0.0160(9) 0.0189(8) 0.0202(8) -0.0005(7) 0.0035(7) -0.0002(7)
C11 0.0169(9) 0.0188(8) 0.0187(8) -0.0004(6) 0.0038(7) -0.0004(7)
C12 0.0171(9) 0.0183(8) 0.0211(8) -0.0012(7) 0.0033(7) -0.0004(7)
C13 0.0184(9) 0.0189(8) 0.0202(8) -0.0015(7) 0.0048(7) -0.0005(7)
C14 0.0193(10) 0.0207(9) 0.0259(9) -0.0046(7) 0.0052(7) -0.0025(7)
C15 0.0254(10) 0.0254(10) 0.0359(11) -0.0084(8) 0.0112(8) -0.0074(8)
C16 0.0140(9) 0.0136(8) 0.0247(9) -0.0044(6) 0.0061(7) -0.0021(6)
C17 0.0127(9) 0.0132(8) 0.0242(9) -0.0006(6) 0.0008(7) -0.0005(6)
C18 0.0160(9) 0.0136(8) 0.0193(8) 0.0009(6) -0.0003(7) -0.0028(6)

loop_
_atom_type_symbol
_atom_type_description
_atom_type_scat_dispersion_real
_atom_type_scat_dispersion_imag
_atom_type_scat_source
C C 0.0181 0.0091 'International Tables Vol C Tables 4.2.6.8 and 6.1.1.4'
H H 0.0000 0.0000 'International Tables Vol C Tables 4.2.6.8 and 6.1.1.4'
N N 0.0311 0.0180 'International Tables Vol C Tables 4.2.6.8 and 6.1.1.4'
O O 0.0492 0.0322 'International Tables Vol C Tables 4.2.6.8 and 6.1.1.4'
Cl Cl 0.3639 0.7018 'International Tables Vol C Tables 4.2.6.8 and 6.1.1.4'
Zn Zn -1.5491 0.6778 'International Tables Vol C Tables 4.2.6.8 and 6.1.1.4'

loop_
_geom_angle_atom_site_label_1
_geom_angle_atom_site_label_2
_geom_angle_atom_site_label_3
_geom_angle
_geom_angle_site_symmetry_1
_geom_angle_site_symmetry_3
Cl3 Zn1 Cl1 106.776(15) . .
Cl3 Zn1 Cl1 106.775(15) . 4_565
Cl1 Zn1 Cl1 115.07(2) . 4_565
Cl3 Zn1 Cl2 114.84(2) . .
Cl1 Zn1 Cl2 106.825(15) . .
Cl1 Zn1 Cl2 106.825(15) 4_565 .
C3 N1 C16 121.12(14) . .
C3 N1 C4 118.51(14) . .
C16 N1 C4 120.33(14) . .
C1 N2 H2A 120.0 . .
C1 N2 H2B 120.0 . .
H2A N2 H2B 120.0 . .
O1 C1 N2 123.76(17) . .
O1 C1 C2 119.21(15) . .
N2 C1 C2 117.03(15) . .
C3 C2 C18 118.81(16) . .
C3 C2 C1 115.82(15) . .
C18 C2 C1 125.37(15) . .
N1 C3 C2 120.98(15) . .
N1 C3 H3 119.5 . .
C2 C3 H3 119.5 . .
N1 C4 C5 111.15(13) . .
N1 C4 H4A 109.4 . .
C5 C4 H4A 109.4 . .
N1 C4 H4B 109.4 . .
C5 C4 H4B 109.4 . .
H4A C4 H4B 108.0 . .
C6 C5 C4 113.75(14) . .
C6 C5 H5A 108.8 . .
C4 C5 H5A 108.8 . .
C6 C5 H5B 108.8 . .
C4 C5 H5B 108.8 . .
H5A C5 H5B 107.7 . .
C7 C6 C5 113.03(14) . .
C7 C6 H6A 109.0 . .
C5 C6 H6A 109.0 . .
C7 C6 H6B 109.0 . .
C5 C6 H6B 109.0 . .
H6A C6 H6B 107.8 . .
C6 C7 C8 112.53(14) . .
C6 C7 H7A 109.1 . .
C8 C7 H7A 109.1 . .
C6 C7 H7B 109.1 . .
C8 C7 H7B 109.1 . .
H7A C7 H7B 107.8 . .
C7 C8 C9 113.50(14) . .
C7 C8 H8A 108.9 . .
C9 C8 H8A 108.9 . .
C7 C8 H8B 108.9 . .
C9 C8 H8B 108.9 . .
H8A C8 H8B 107.7 . .
C10 C9 C8 112.93(14) . .
C10 C9 H9A 109.0 . .
C8 C9 H9A 109.0 . .
C10 C9 H9B 109.0 . .
C8 C9 H9B 109.0 . .
H9A C9 H9B 107.8 . .
C11 C10 C9 114.01(14) . .
C11 C10 H10A 108.7 . .
C9 C10 H10A 108.7 . .
C11 C10 H10B 108.7 . .
C9 C10 H10B 108.7 . .
H10A C10 H10B 107.6 . .
C10 C11 C12 112.69(14) . .
C10 C11 H11A 109.1 . .
C12 C11 H11A 109.1 . .
C10 C11 H11B 109.1 . .
C12 C11 H11B 109.1 . .
H11A C11 H11B 107.8 . .
C11 C12 C13 114.91(14) . .
C11 C12 H12A 108.5 . .
C13 C12 H12A 108.5 . .
C11 C12 H12B 108.5 . .
C13 C12 H12B 108.5 . .
H12A C12 H12B 107.5 . .
C14 C13 C12 111.85(15) . .
C14 C13 H13A 109.2 . .
C12 C13 H13A 109.2 . .
C14 C13 H13B 109.2 . .
C12 C13 H13B 109.2 . .
H13A C13 H13B 107.9 . .
C15 C14 C13 113.75(16) . .
C15 C14 H14A 108.8 . .
C13 C14 H14A 108.8 . .
C15 C14 H14B 108.8 . .
C13 C14 H14B 108.8 . .
H14A C14 H14B 107.7 . .
C14 C15 H15A 109.5 . .
C14 C15 H15B 109.5 . .
H15A C15 H15B 109.5 . .
C14 C15 H15C 109.5 . .
H15A C15 H15C 109.5 . .
H15B C15 H15C 109.5 . .
N1 C16 C17 119.77(16) . .
N1 C16 H16 120.1 . .
C17 C16 H16 120.1 . .
C16 C17 C18 120.07(16) . .
C16 C17 H17 120.0 . .
C18 C17 H17 120.0 . .
C17 C18 C2 119.23(16) . .
C17 C18 H18 120.4 . .
C2 C18 H18 120.4 . .

loop_
_geom_bond_atom_site_label_1
_geom_bond_atom_site_label_2
_geom_bond_distance
_geom_bond_site_symmetry_2
Zn1 Cl3 2.2570(6) .
Zn1 Cl1 2.2882(4) .
Zn1 Cl1 2.2883(4) 4_565
Zn1 Cl2 2.2917(6) .
O1 C1 1.224(2) .
N1 C3 1.348(2) .
N1 C16 1.348(2) .
N1 C4 1.486(2) .
N2 C1 1.332(2) .
N2 H2A 0.8800 .
N2 H2B 0.8800 .
C1 C2 1.507(2) .
C2 C3 1.373(2) .
C2 C18 1.391(2) .
C3 H3 0.9500 .
C4 C5 1.525(2) .
C4 H4A 0.9900 .
C4 H4B 0.9900 .
C5 C6 1.524(2) .
C5 H5A 0.9900 .
C5 H5B 0.9900 .
C6 C7 1.523(2) .
C6 H6A 0.9900 .
C6 H6B 0.9900 .
C7 C8 1.526(2) .
C7 H7A 0.9900 .
C7 H7B 0.9900 .
C8 C9 1.527(2) .
C8 H8A 0.9900 .
C8 H8B 0.9900 .
C9 C10 1.524(2) .
C9 H9A 0.9900 .
C9 H9B 0.9900 .
C10 C11 1.523(2) .
C10 H10A 0.9900 .
C10 H10B 0.9900 .
C11 C12 1.524(2) .
C11 H11A 0.9900 .
C11 H11B 0.9900 .
C12 C13 1.526(2) .
C12 H12A 0.9900 .
C12 H12B 0.9900 .
C13 C14 1.522(2) .
C13 H13A 0.9900 .
C13 H13B 0.9900 .
C14 C15 1.521(3) .
C14 H14A 0.9900 .
C14 H14B 0.9900 .
C15 H15A 0.9800 .
C15 H15B 0.9800 .
C15 H15C 0.9800 .
C16 C17 1.375(2) .
C16 H16 0.9500 .
C17 C18 1.383(3) .
C17 H17 0.9500 .
C18 H18 0.9500 .
